data_7228391
loop_
_publ_author_name
'D'Vries, Richard Fernando'
'Moreno-Fuquen, Rodolfo'
'Camps, Ihosvany'
'Ayala, Alejandro P.'
'Kennedy, Alan'
'Reinheimer, Eric W.'
'Ellena, Javier A.'

_publ_section_title
;
 Order-disorder phase transition induced by proton transfer in a
 co-crystal of 2,4-dichlorobenzoic Acid and Trimethylamine N- oxide
;
_journal_name_full CrystEngComm
_journal_paper_doi 10.1039/C7CE00835J
_journal_year 2017
_chemical_formula_moiety 'C7 H3 Cl2 O2, C3 H10 N O'
_chemical_formula_sum 'C10 H13 Cl2 N O3'
_chemical_formula_weight 266.11
_chemical_melting_point 413
_space_group_crystal_system orthorhombic
_space_group_IT_number 61
_space_group_name_Hall '-P 2ac 2ab'
_space_group_name_H-M_alt 'P b c a'
_symmetry_space_group_name_Hall '-P 2ac 2ab'
_symmetry_space_group_name_H-M 'P b c a'
_atom_sites_solution_hydrogens mixed
_atom_sites_solution_primary direct
_audit_creation_date 2017-03-08
_audit_creation_method
;
Olex2 1.2
(compiled 2017.01.04 svn.r3372 for OlexSys, GUI svn.r5324)
;
_audit_update_record
;
2017-04-19 deposited with the CCDC.
2017-06-02 downloaded from the CCDC.
;
_cell_angle_alpha 90
_cell_angle_beta 90
_cell_angle_gamma 90
_cell_formula_units_Z 8
_cell_length_a 12.27690(10)
_cell_length_b 8.00180(10)
_cell_length_c 26.0006(2)
_cell_measurement_reflns_used 23315
_cell_measurement_temperature 294.87(10)
_cell_measurement_theta_max 73.4300
_cell_measurement_theta_min 4.9270
_cell_volume 2554.23(4)
_computing_cell_refinement 'CrysAlisPro 1.171.38.41o (Rigaku OD, 2015)'
_computing_data_collection 'CrysAlisPro 1.171.38.41o (Rigaku OD, 2015)'
_computing_data_reduction 'CrysAlisPro 1.171.38.41o (Rigaku OD, 2015)'
_computing_molecular_graphics 'Olex2 (Dolomanov et al., 2009)'
_computing_publication_material 'Olex2 (Dolomanov et al., 2009)'
_computing_structure_refinement 'ShelXL (Sheldrick, 2015)'
_computing_structure_solution 'ShelXS (Sheldrick, 2008)'
_diffrn_ambient_environment air
_diffrn_ambient_temperature 294.87(10)
_diffrn_detector 'CCD plate'
_diffrn_detector_area_resol_mean 5.2387
_diffrn_detector_type AtlasS2
_diffrn_measured_fraction_theta_full 1.000
_diffrn_measured_fraction_theta_max 0.999
_diffrn_measurement_device 'four-circle diffractometer'
_diffrn_measurement_device_type 'SuperNova, Dual, Cu at zero, AtlasS2'
_diffrn_measurement_method '\w scans'
_diffrn_radiation_type CuK\a
_diffrn_radiation_wavelength 1.54184
_diffrn_reflns_av_R_equivalents 0.0336
_diffrn_reflns_av_unetI/netI 0.0113
_diffrn_reflns_Laue_measured_fraction_full 1.000
_diffrn_reflns_Laue_measured_fraction_max 0.999
_diffrn_reflns_limit_h_max 15
_diffrn_reflns_limit_h_min -15
_diffrn_reflns_limit_k_max 9
_diffrn_reflns_limit_k_min -9
_diffrn_reflns_limit_l_max 32
_diffrn_reflns_limit_l_min -32
_diffrn_reflns_number 44547
_diffrn_reflns_point_group_measured_fraction_full 1.000
_diffrn_reflns_point_group_measured_fraction_max 0.999
_diffrn_reflns_theta_full 67.684
_diffrn_reflns_theta_max 74.129
_diffrn_reflns_theta_min 3.400
_diffrn_source 'micro-focus sealed X-ray tube'
_diffrn_source_type 'SuperNova (Cu) X-ray Source'
_exptl_absorpt_coefficient_mu 4.534
_exptl_absorpt_correction_T_max 0.439
_exptl_absorpt_correction_T_min 0.143
_exptl_absorpt_correction_type gaussian
_exptl_absorpt_process_details
;
CrysAlisPro 1.171.38.41o (Rigaku Oxford Diffraction, 2015)
Numerical absorption correction based on gaussian integration over
            a multifaceted crystal model
Empirical absorption correction using spherical harmonics,
 implemented in SCALE3 ABSPACK scaling algorithm.
;
_exptl_crystal_colour colourless
_exptl_crystal_density_diffrn 1.384
_exptl_crystal_description block
_exptl_crystal_F_000 1104
_exptl_crystal_recrystallization_method 'Re-crystallisation from solvent: Acetonitrile'
_exptl_crystal_size_max 0.307
_exptl_crystal_size_mid 0.256
_exptl_crystal_size_min 0.12
_refine_diff_density_max 0.281
_refine_diff_density_min -0.259
_refine_diff_density_rms 0.037
_refine_ls_extinction_coef 0.00094(15)
_refine_ls_extinction_expression Fc^*^=kFc[1+0.001xFc^2^\l^3^/sin(2\q)]^-1/4^
_refine_ls_extinction_method 'SHELXL-2016/6 (Sheldrick 2016)'
_refine_ls_goodness_of_fit_ref 1.066
_refine_ls_hydrogen_treatment mixed
_refine_ls_matrix_type full
_refine_ls_number_parameters 180
_refine_ls_number_reflns 2586
_refine_ls_number_restraints 0
_refine_ls_restrained_S_all 1.066
_refine_ls_R_factor_all 0.0405
_refine_ls_R_factor_gt 0.0393
_refine_ls_shift/su_max 0.001
_refine_ls_shift/su_mean 0.000
_refine_ls_structure_factor_coef Fsqd
_refine_ls_weighting_details 'w=1/[\s^2^(Fo^2^)+(0.0546P)^2^+0.9422P] where P=(Fo^2^+2Fc^2^)/3'
_refine_ls_weighting_scheme calc
_refine_ls_wR_factor_gt 0.1126
_refine_ls_wR_factor_ref 0.1137
_reflns_Friedel_coverage 0.000
_reflns_number_gt 2474
_reflns_number_total 2586
_reflns_threshold_expression 'I > 2\s(I)'
_cod_data_source_file c7ce00835j2.cif
_cod_data_source_block TMNO24DCB295K
_cod_database_code 7228391
_shelx_shelxl_version_number 2016/6
_shelx_space_group_comment
;
The symmetry employed for this shelxl refinement is uniquely defined
by the following loop, which should always be used as a source of
symmetry information in preference to the above space-group names.
They are only intended as comments.
;
_olex2_refinement_description
;
1. Fixed Uiso
 At 1.2 times of:
  All C(H) groups
 At 1.5 times of:
  All C(H,H,H) groups
2. Others
 Fixed Sof: Cl1A(0.5) O3A(0.5) O2A(0.5) O3B(0.5) O2B(0.5) Cl1B(0.5)
3.a Aromatic/amide H refined with riding coordinates:
 C7(H7), C6(H6), C4(H4)
3.b Idealised Me refined as rotating group:
 C10(H10A,H10B,H10C), C9(H9A,H9B,H9C), C8(H8A,H8B,H8C)
;
_olex2_submission_special_instructions 'No special instructions were received'

loop_
_space_group_symop_operation_xyz
'x, y, z'
'-x+1/2, -y, z+1/2'
'x+1/2, -y+1/2, -z'
'-x, y+1/2, -z+1/2'
'-x, -y, -z'
'x-1/2, y, -z-1/2'
'-x-1/2, y-1/2, z'
'x, -y-1/2, z-1/2'

loop_
_atom_site_label
_atom_site_type_symbol
_atom_site_fract_x
_atom_site_fract_y
_atom_site_fract_z
_atom_site_U_iso_or_equiv
_atom_site_adp_type
_atom_site_occupancy
_atom_site_site_symmetry_order
_atom_site_calc_flag
_atom_site_refinement_flags_posn
_atom_site_refinement_flags_occupancy
_atom_site_disorder_assembly
_atom_site_disorder_group
Cl1A Cl 0.7592(9) -0.2214(12) 0.2698(4) 0.0728(13) Uani 0.5 1 d . P . .
Cl2 Cl 0.71502(5) 0.05393(8) 0.08512(2) 0.0783(2) Uani 1 1 d . . . .
O3A O 0.4421(11) 0.091(3) 0.0819(8) 0.080(3) Uani 0.5 1 d . P A 2
C1 C 0.48549(15) 0.1626(2) 0.11729(7) 0.0547(4) Uani 1 1 d . . . .
C2 C 0.55285(14) 0.06424(19) 0.15546(7) 0.0500(4) Uani 1 1 d . . . .
C7 C 0.50961(17) 0.0224(2) 0.20322(8) 0.0586(5) Uani 1 1 d . . . .
H7 H 0.438830 0.054875 0.211149 0.070 Uiso 1 1 calc R . . .
C6 C 0.56912(18) -0.0660(2) 0.23913(8) 0.0617(5) Uani 1 1 d . . . .
H6 H 0.539271 -0.093226 0.270913 0.074 Uiso 1 1 calc R . . .
C5 C 0.67384(17) -0.1128(2) 0.22668(7) 0.0572(4) Uani 1 1 d . . . .
C4 C 0.71990(15) -0.0773(2) 0.17977(8) 0.0571(4) Uani 1 1 d . . . .
H4 H 0.790313 -0.111663 0.171871 0.069 Uiso 1 1 calc R . . .
C3 C 0.65794(15) 0.0112(2) 0.14473(7) 0.0520(4) Uani 1 1 d . . . .
O1 O 0.38561(13) 0.47041(14) 0.05359(5) 0.0620(4) Uani 1 1 d . . . .
N1 N 0.39754(12) 0.64254(16) 0.06454(5) 0.0490(3) Uani 1 1 d . . . .
C10 C 0.3485(2) 0.6799(3) 0.11496(9) 0.0822(7) Uani 1 1 d . . . .
H10A H 0.389119 0.624329 0.141486 0.123 Uiso 1 1 calc GR . . .
H10B H 0.274482 0.641291 0.115444 0.123 Uiso 1 1 calc GR . . .
H10C H 0.350004 0.798303 0.120808 0.123 Uiso 1 1 calc GR . . .
C9 C 0.3372(3) 0.7292(3) 0.02358(10) 0.0977(10) Uani 1 1 d . . . .
H9A H 0.262197 0.695148 0.024392 0.146 Uiso 1 1 calc GR . . .
H9B H 0.368153 0.701289 -0.009205 0.146 Uiso 1 1 calc GR . . .
H9C H 0.341713 0.847759 0.028842 0.146 Uiso 1 1 calc GR . . .
C8 C 0.5134(2) 0.6876(3) 0.06345(12) 0.0857(7) Uani 1 1 d . . . .
H8A H 0.544154 0.655798 0.030948 0.129 Uiso 1 1 calc GR . . .
H8B H 0.550880 0.630296 0.090644 0.129 Uiso 1 1 calc GR . . .
H8C H 0.520918 0.806034 0.068059 0.129 Uiso 1 1 calc GR . . .
O2A O 0.5081(9) 0.3161(18) 0.1147(5) 0.069(2) Uani 0.5 1 d . P A 1
O3B O 0.4141(11) 0.086(2) 0.0929(7) 0.071(3) Uani 0.5 1 d . P A .
O2B O 0.4801(9) 0.3192(19) 0.1255(5) 0.066(2) Uani 0.5 1 d . P A .
H1 H 0.429(3) 0.407(4) 0.0803(12) 0.120(11) Uiso 1 1 d . . . .
Cl1B Cl 0.7439(10) -0.2106(13) 0.2753(4) 0.0843(18) Uani 0.5 1 d . P . .

loop_
_atom_site_aniso_label
_atom_site_aniso_U_11
_atom_site_aniso_U_22
_atom_site_aniso_U_33
_atom_site_aniso_U_23
_atom_site_aniso_U_13
_atom_site_aniso_U_12
Cl1A 0.085(3) 0.0644(16) 0.0690(11) 0.0082(11) -0.0251(15) 0.0166(17)
Cl2 0.0737(4) 0.0906(4) 0.0708(3) 0.0202(3) 0.0116(2) 0.0073(3)
O3A 0.095(8) 0.053(4) 0.092(6) -0.007(4) -0.036(5) 0.014(6)
C1 0.0578(10) 0.0385(9) 0.0679(11) 0.0038(8) -0.0059(8) 0.0049(7)
C2 0.0534(9) 0.0332(8) 0.0633(10) 0.0019(7) -0.0073(8) 0.0006(6)
C7 0.0555(10) 0.0492(10) 0.0710(12) 0.0030(8) 0.0032(9) 0.0037(8)
C6 0.0738(12) 0.0513(10) 0.0600(11) 0.0074(8) 0.0005(9) -0.0030(9)
C5 0.0661(11) 0.0422(9) 0.0634(10) 0.0058(8) -0.0145(8) 0.0001(8)
C4 0.0549(10) 0.0466(9) 0.0697(11) 0.0019(8) -0.0085(8) 0.0049(8)
C3 0.0548(9) 0.0416(8) 0.0596(10) 0.0035(7) -0.0016(8) 0.0001(7)
O1 0.0846(10) 0.0338(6) 0.0675(8) -0.0047(5) -0.0120(7) 0.0044(6)
N1 0.0621(8) 0.0345(6) 0.0503(7) -0.0018(5) -0.0024(6) 0.0071(6)
C10 0.1111(19) 0.0685(13) 0.0669(13) -0.0095(10) 0.0238(13) 0.0002(13)
C9 0.149(3) 0.0558(13) 0.0877(16) 0.0037(11) -0.0477(17) 0.0260(14)
C8 0.0683(13) 0.0661(13) 0.123(2) -0.0245(14) 0.0149(14) -0.0051(11)
O2A 0.066(4) 0.036(2) 0.106(8) 0.015(4) -0.015(3) 0.000(3)
O3B 0.066(5) 0.046(2) 0.101(8) 0.004(4) -0.032(4) -0.002(3)
O2B 0.097(7) 0.037(2) 0.063(3) 0.0042(18) -0.009(3) 0.009(4)
Cl1B 0.083(3) 0.079(4) 0.091(3) 0.029(2) -0.028(2) -0.004(2)

loop_
_atom_type_symbol
_atom_type_description
_atom_type_scat_dispersion_real
_atom_type_scat_dispersion_imag
_atom_type_scat_source
C C 0.0181 0.0091 'International Tables Vol C Tables 4.2.6.8 and 6.1.1.4'
H H 0.0000 0.0000 'International Tables Vol C Tables 4.2.6.8 and 6.1.1.4'
Cl Cl 0.3639 0.7018 'International Tables Vol C Tables 4.2.6.8 and 6.1.1.4'
N N 0.0311 0.0180 'International Tables Vol C Tables 4.2.6.8 and 6.1.1.4'
O O 0.0492 0.0322 'International Tables Vol C Tables 4.2.6.8 and 6.1.1.4'

loop_
_geom_angle_atom_site_label_1
_geom_angle_atom_site_label_2
_geom_angle_atom_site_label_3
_geom_angle
O3A C1 C2 119.6(10)
O3A C1 O3B 21.0(11)
O3A C1 O2B 124.9(12)
O2A C1 C2 114.9(7)
O2A C1 O2B 20.1(7)
O3B C1 C2 117.7(9)
O3B C1 O2A 127.3(11)
O3B C1 O2B 122.1(11)
O2B C1 C2 115.5(7)
C7 C2 C1 120.13(16)
C3 C2 C1 122.41(17)
C3 C2 C7 117.45(16)
C2 C7 H7 119.2
C6 C7 C2 121.66(18)
C6 C7 H7 119.2
C7 C6 H6 120.8
C5 C6 C7 118.32(19)
C5 C6 H6 120.8
C6 C5 Cl1A 122.6(4)
C6 C5 Cl1B 114.7(4)
C4 C5 Cl1A 114.9(4)
C4 C5 C6 122.43(17)
C4 C5 Cl1B 122.8(4)
Cl1B C5 Cl1A 8.2(7)
C5 C4 H4 121.2
C5 C4 C3 117.68(17)
C3 C4 H4 121.2
C2 C3 Cl2 119.68(14)
C4 C3 Cl2 117.88(15)
C4 C3 C2 122.44(18)
N1 O1 H1 107.2(19)
O1 N1 C10 109.53(15)
O1 N1 C9 105.14(15)
O1 N1 C8 109.61(15)
C9 N1 C10 110.04(19)
C8 N1 C10 111.31(18)
C8 N1 C9 111.0(2)
N1 C10 H10A 109.5
N1 C10 H10B 109.5
N1 C10 H10C 109.5
H10A C10 H10B 109.5
H10A C10 H10C 109.5
H10B C10 H10C 109.5
N1 C9 H9A 109.5
N1 C9 H9B 109.5
N1 C9 H9C 109.5
H9A C9 H9B 109.5
H9A C9 H9C 109.5
H9B C9 H9C 109.5
N1 C8 H8A 109.5
N1 C8 H8B 109.5
N1 C8 H8C 109.5
H8A C8 H8B 109.5
H8A C8 H8C 109.5
H8B C8 H8C 109.5

loop_
_geom_bond_atom_site_label_1
_geom_bond_atom_site_label_2
_geom_bond_distance
Cl1A C5 1.763(10)
Cl2 C3 1.7350(19)
O3A C1 1.21(2)
C1 C2 1.513(2)
C1 O2A 1.261(15)
C1 O3B 1.242(19)
C1 O2B 1.273(15)
C2 C7 1.391(3)
C2 C3 1.387(3)
C7 H7 0.9300
C7 C6 1.381(3)
C6 H6 0.9300
C6 C5 1.378(3)
C5 C4 1.374(3)
C5 Cl1B 1.719(10)
C4 H4 0.9300
C4 C3 1.382(3)
O1 N1 1.4141(17)
O1 H1 1.02(3)
N1 C10 1.473(2)
N1 C9 1.471(3)
N1 C8 1.467(3)
C10 H10A 0.9600
C10 H10B 0.9600
C10 H10C 0.9600
C9 H9A 0.9600
C9 H9B 0.9600
C9 H9C 0.9600
C8 H8A 0.9600
C8 H8B 0.9600
C8 H8C 0.9600

loop_
_geom_torsion_atom_site_label_1
_geom_torsion_atom_site_label_2
_geom_torsion_atom_site_label_3
_geom_torsion_atom_site_label_4
_geom_torsion
Cl1A C5 C4 C3 -178.5(4)
O3A C1 C2 C7 -101.4(7)
O3A C1 C2 C3 78.0(7)
C1 C2 C7 C6 -179.46(17)
C1 C2 C3 Cl2 -1.3(2)
C1 C2 C3 C4 179.38(17)
C2 C7 C6 C5 0.0(3)
C7 C2 C3 Cl2 178.10(14)
C7 C2 C3 C4 -1.2(3)
C7 C6 C5 Cl1A 178.4(4)
C7 C6 C5 C4 -1.2(3)
C7 C6 C5 Cl1B 176.1(4)
C6 C5 C4 C3 1.1(3)
C5 C4 C3 Cl2 -179.16(14)
C5 C4 C3 C2 0.1(3)
C3 C2 C7 C6 1.1(3)
O2A C1 C2 C7 101.3(5)
O2A C1 C2 C3 -79.3(5)
O3B C1 C2 C7 -77.5(8)
O3B C1 C2 C3 101.9(8)
O2B C1 C2 C7 79.0(5)
O2B C1 C2 C3 -101.5(5)
Cl1B C5 C4 C3 -176.0(4)
